data_4131963
loop_
_publ_author_name
'Karak, Suvendu'
'Kumar, Sushil'
'Pachfule, Pradip'
'Banerjee, Rahul'

_publ_section_title
;
 Porosity Prediction through Hydrogen Bonding in Covalent Organic
 Frameworks.
;
_journal_issue 15
_journal_name_full 'Journal of the American Chemical Society'
_journal_page_first 5138
_journal_page_last 5145
_journal_paper_doi 10.1021/jacs.7b13558
_journal_volume 140
_journal_year 2018
_chemical_formula_moiety 'C10 H11 N4, C6 H4 N O5 S'
_chemical_formula_sum 'C16 H15 N5 O5 S'
_chemical_formula_weight 389.39
_space_group_crystal_system triclinic
_space_group_IT_number 2
_space_group_name_Hall '-P 1'
_space_group_name_H-M_alt 'P -1'
_atom_sites_solution_hydrogens mixed
_audit_creation_method SHELXL-2016/6
_cell_angle_alpha 70.369(5)
_cell_angle_beta 88.781(4)
_cell_angle_gamma 82.494(4)
_cell_formula_units_Z 2
_cell_length_a 7.0021(3)
_cell_length_b 9.7512(5)
_cell_length_c 13.0986(8)
_cell_measurement_reflns_used 2892
_cell_measurement_temperature 293(2)
_cell_measurement_theta_max 25.00
_cell_measurement_theta_min 3.00
_cell_volume 834.91(8)
_computing_structure_refinement 'SHELXL-2016/6 (Sheldrick, 2016)'
_diffrn_ambient_temperature 293(2)
_diffrn_measured_fraction_theta_full 0.981
_diffrn_measured_fraction_theta_max 0.981
_diffrn_measurement_device_type 'Supernova (Mo) X-ray source'
_diffrn_measurement_method '\w scans'
_diffrn_radiation_type MoK\a
_diffrn_radiation_wavelength 0.71073
_diffrn_reflns_av_R_equivalents 0.0261
_diffrn_reflns_av_unetI/netI 0.0424
_diffrn_reflns_Laue_measured_fraction_full 0.981
_diffrn_reflns_Laue_measured_fraction_max 0.981
_diffrn_reflns_limit_h_max 5
_diffrn_reflns_limit_h_min -8
_diffrn_reflns_limit_k_max 11
_diffrn_reflns_limit_k_min -11
_diffrn_reflns_limit_l_max 15
_diffrn_reflns_limit_l_min -15
_diffrn_reflns_number 5246
_diffrn_reflns_point_group_measured_fraction_full 0.981
_diffrn_reflns_point_group_measured_fraction_max 0.981
_diffrn_reflns_theta_full 24.999
_diffrn_reflns_theta_max 24.999
_diffrn_reflns_theta_min 2.935
_diffrn_source 'fine focus sealed tube'
_exptl_absorpt_coefficient_mu 0.236
_exptl_absorpt_correction_T_max 0.954
_exptl_absorpt_correction_T_min 0.944
_exptl_absorpt_correction_type multi-scan
_exptl_absorpt_process_details Crysalispro
_exptl_crystal_colour colorless
_exptl_crystal_density_diffrn 1.549
_exptl_crystal_description block
_exptl_crystal_F_000 404
_exptl_crystal_size_max 0.240
_exptl_crystal_size_mid 0.200
_exptl_crystal_size_min 0.190
_refine_diff_density_max 0.232
_refine_diff_density_min -0.287
_refine_diff_density_rms 0.044
_refine_ls_extinction_method none
_refine_ls_goodness_of_fit_ref 1.072
_refine_ls_hydrogen_treatment mixed
_refine_ls_matrix_type full
_refine_ls_number_parameters 264
_refine_ls_number_reflns 2892
_refine_ls_number_restraints 0
_refine_ls_restrained_S_all 1.072
_refine_ls_R_factor_all 0.0539
_refine_ls_R_factor_gt 0.0423
_refine_ls_shift/su_max 0.000
_refine_ls_shift/su_mean 0.000
_refine_ls_structure_factor_coef Fsqd
_refine_ls_weighting_details 'w=1/[\s^2^(Fo^2^)+(0.0477P)^2^+0.0367P] where P=(Fo^2^+2Fc^2^)/3'
_refine_ls_weighting_scheme calc
_refine_ls_wR_factor_gt 0.0979
_refine_ls_wR_factor_ref 0.1052
_reflns_Friedel_coverage 0.000
_reflns_number_gt 2365
_reflns_number_total 2892
_reflns_threshold_expression 'I > 2\s(I)'
_cod_data_source_file ja7b13558_si_003.cif
_cod_data_source_block NBSA-Bpy
_cod_database_code 4131963
_shelx_shelxl_version_number 2016/6
_shelx_space_group_comment
;
The symmetry employed for this shelxl refinement is uniquely defined
by the following loop, which should always be used as a source of
symmetry information in preference to the above space-group names.
They are only intended as comments.
;
_shelx_estimated_absorpt_t_min 0.945
_shelx_estimated_absorpt_t_max 0.957

loop_
_space_group_symop_operation_xyz
'x, y, z'
'-x, -y, -z'

loop_
_atom_site_label
_atom_site_type_symbol
_atom_site_fract_x
_atom_site_fract_y
_atom_site_fract_z
_atom_site_U_iso_or_equiv
_atom_site_adp_type
_atom_site_occupancy
_atom_site_site_symmetry_order
_atom_site_calc_flag
_atom_site_refinement_flags_posn
_atom_site_refinement_flags_adp
C1 C 0.0212(3) 0.1152(2) 0.34123(16) 0.0324(5) Uani 1 1 d . .
C2 C -0.0905(3) 0.2003(2) 0.39148(18) 0.0412(5) Uani 1 1 d . .
H2 H -0.223405 0.217732 0.380094 0.049 Uiso 1 1 calc R U
C3 C -0.0061(3) 0.2595(3) 0.45845(18) 0.0434(5) Uani 1 1 d . .
H3 H -0.080411 0.317007 0.492434 0.052 Uiso 1 1 calc R U
C4 C 0.1907(3) 0.2313(2) 0.47364(17) 0.0379(5) Uani 1 1 d . .
C5 C 0.3040(3) 0.1483(2) 0.42383(18) 0.0426(5) Uani 1 1 d . .
H5 H 0.437132 0.132501 0.434301 0.051 Uiso 1 1 calc R U
C6 C 0.2186(3) 0.0891(2) 0.35856(18) 0.0414(5) Uani 1 1 d . .
H6 H 0.293881 0.030800 0.325542 0.050 Uiso 1 1 calc R U
C7 C 0.5312(3) 0.5251(2) 0.76294(18) 0.0417(5) Uani 1 1 d . .
H7 H 0.422875 0.511707 0.729307 0.050 Uiso 1 1 calc R U
C8 C 0.7107(3) 0.4692(2) 0.73640(17) 0.0374(5) Uani 1 1 d . .
C9 C 0.8709(3) 0.4930(2) 0.78691(18) 0.0419(5) Uani 1 1 d . .
H9 H 0.994429 0.457790 0.771913 0.050 Uiso 1 1 calc R U
C10 C 0.8453(3) 0.5681(2) 0.85842(17) 0.0409(5) Uani 1 1 d . .
H10 H 0.951461 0.585652 0.891429 0.049 Uiso 1 1 calc R U
C11 C 0.6605(3) 0.6182(2) 0.88161(16) 0.0358(5) Uani 1 1 d . .
C12 C 0.6220(3) 0.6978(2) 0.95836(16) 0.0352(5) Uani 1 1 d . .
C13 C 0.7556(3) 0.7279(2) 1.02089(18) 0.0411(5) Uani 1 1 d . .
H13 H 0.885805 0.698792 1.014220 0.049 Uiso 1 1 calc R U
C14 C 0.7012(3) 0.7997(2) 1.09262(18) 0.0412(5) Uani 1 1 d . .
H14 H 0.794627 0.819128 1.133478 0.049 Uiso 1 1 calc R U
C15 C 0.5067(3) 0.8442(2) 1.10496(17) 0.0370(5) Uani 1 1 d . .
C16 C 0.3772(3) 0.8152(2) 1.03964(17) 0.0380(5) Uani 1 1 d . .
H16 H 0.246304 0.844850 1.043643 0.046 Uiso 1 1 calc R U
N1 N 0.2844(3) 0.2934(2) 0.54406(16) 0.0505(5) Uani 1 1 d . .
N2 N 0.7313(4) 0.3983(2) 0.66195(18) 0.0516(6) Uani 1 1 d . .
N3 N 0.4463(4) 0.9150(2) 1.17450(17) 0.0502(5) Uani 1 1 d . .
N4 N 0.5047(2) 0.59674(19) 0.83369(15) 0.0414(5) Uani 1 1 d . .
N5 N 0.4370(3) 0.74517(19) 0.97059(14) 0.0368(4) Uani 1 1 d . .
O1 O 0.1843(3) 0.3580(2) 0.59513(16) 0.0701(5) Uani 1 1 d . .
O2 O 0.4594(3) 0.2782(2) 0.54756(16) 0.0747(6) Uani 1 1 d . .
O3 O -0.2744(2) 0.01769(17) 0.28862(12) 0.0485(4) Uani 1 1 d . .
O4 O -0.0914(2) 0.16665(18) 0.14566(12) 0.0524(4) Uani 1 1 d . .
O5 O 0.0406(2) -0.08036(18) 0.24681(15) 0.0582(5) Uani 1 1 d . .
S1 S -0.08634(7) 0.04867(6) 0.24851(4) 0.03774(19) Uani 1 1 d . .
H2A H 0.635(4) 0.375(3) 0.646(2) 0.052(8) Uiso 1 1 d . .
H2B H 0.841(4) 0.341(3) 0.665(2) 0.083(10) Uiso 1 1 d . .
H3A H 0.523(4) 0.934(3) 1.208(2) 0.066(10) Uiso 1 1 d . .
H3B H 0.321(4) 0.929(3) 1.189(2) 0.078(9) Uiso 1 1 d . .
H5A H 0.345(3) 0.732(3) 0.933(2) 0.055(7) Uiso 1 1 d . .

loop_
_atom_site_aniso_label
_atom_site_aniso_U_11
_atom_site_aniso_U_22
_atom_site_aniso_U_33
_atom_site_aniso_U_23
_atom_site_aniso_U_13
_atom_site_aniso_U_12
C1 0.0320(10) 0.0347(11) 0.0302(11) -0.0094(9) -0.0032(8) -0.0063(9)
C2 0.0311(11) 0.0539(14) 0.0419(13) -0.0211(11) 0.0006(9) -0.0034(10)
C3 0.0454(12) 0.0498(13) 0.0419(13) -0.0259(11) 0.0046(10) -0.0029(11)
C4 0.0459(12) 0.0392(12) 0.0311(11) -0.0125(10) -0.0045(9) -0.0118(10)
C5 0.0302(11) 0.0536(14) 0.0466(13) -0.0205(12) -0.0082(9) -0.0028(10)
C6 0.0344(11) 0.0502(13) 0.0481(13) -0.0294(12) -0.0045(9) 0.0002(10)
C7 0.0457(13) 0.0374(12) 0.0460(13) -0.0182(11) -0.0048(10) -0.0072(10)
C8 0.0499(13) 0.0306(11) 0.0321(11) -0.0099(10) -0.0008(9) -0.0083(10)
C9 0.0411(12) 0.0410(12) 0.0447(13) -0.0171(11) 0.0018(10) -0.0027(10)
C10 0.0438(12) 0.0430(12) 0.0399(13) -0.0177(11) -0.0039(9) -0.0089(10)
C11 0.0419(12) 0.0325(11) 0.0334(11) -0.0104(10) -0.0017(9) -0.0076(10)
C12 0.0387(12) 0.0327(11) 0.0338(11) -0.0103(10) 0.0007(9) -0.0062(9)
C13 0.0379(11) 0.0439(13) 0.0444(13) -0.0182(11) 0.0007(9) -0.0064(10)
C14 0.0396(12) 0.0471(13) 0.0421(13) -0.0193(11) -0.0033(9) -0.0115(10)
C15 0.0430(12) 0.0365(12) 0.0339(12) -0.0129(10) 0.0032(9) -0.0115(10)
C16 0.0353(11) 0.0415(12) 0.0377(12) -0.0135(11) 0.0018(9) -0.0066(10)
N1 0.0644(14) 0.0523(12) 0.0412(12) -0.0198(10) -0.0072(10) -0.0176(11)
N2 0.0521(14) 0.0584(14) 0.0564(13) -0.0339(12) -0.0024(10) -0.0099(12)
N3 0.0431(12) 0.0711(15) 0.0524(13) -0.0390(12) 0.0042(10) -0.0151(11)
N4 0.0428(10) 0.0383(10) 0.0461(11) -0.0175(9) -0.0020(8) -0.0062(8)
N5 0.0387(10) 0.0387(10) 0.0367(10) -0.0157(9) -0.0029(8) -0.0084(8)
O1 0.0940(14) 0.0732(12) 0.0615(12) -0.0439(11) -0.0008(10) -0.0185(11)
O2 0.0628(12) 0.0965(15) 0.0823(14) -0.0470(13) -0.0178(10) -0.0235(11)
O3 0.0368(8) 0.0669(11) 0.0527(10) -0.0298(9) 0.0013(7) -0.0189(8)
O4 0.0521(9) 0.0692(11) 0.0389(9) -0.0174(9) -0.0045(7) -0.0197(8)
O5 0.0496(9) 0.0587(11) 0.0807(13) -0.0458(10) -0.0091(8) 0.0038(8)
S1 0.0340(3) 0.0467(3) 0.0385(3) -0.0206(3) -0.0034(2) -0.0091(2)

loop_
_atom_type_symbol
_atom_type_description
_atom_type_scat_dispersion_real
_atom_type_scat_dispersion_imag
_atom_type_scat_source
C C 0.0033 0.0016 'International Tables Vol C Tables 4.2.6.8 and 6.1.1.4'
H H 0.0000 0.0000 'International Tables Vol C Tables 4.2.6.8 and 6.1.1.4'
N N 0.0061 0.0033 'International Tables Vol C Tables 4.2.6.8 and 6.1.1.4'
O O 0.0106 0.0060 'International Tables Vol C Tables 4.2.6.8 and 6.1.1.4'
S S 0.1246 0.1234 'International Tables Vol C Tables 4.2.6.8 and 6.1.1.4'

loop_
_geom_angle_atom_site_label_1
_geom_angle_atom_site_label_2
_geom_angle_atom_site_label_3
_geom_angle
C2 C1 C6 119.66(19)
C2 C1 S1 120.23(15)
C6 C1 S1 120.00(16)
C1 C2 C3 120.42(19)
C4 C3 C2 118.3(2)
C5 C4 C3 122.2(2)
C5 C4 N1 118.4(2)
C3 C4 N1 119.5(2)
C6 C5 C4 119.00(19)
C5 C6 C1 120.5(2)
N4 C7 C8 123.9(2)
N2 C8 C7 122.0(2)
N2 C8 C9 121.2(2)
C7 C8 C9 116.7(2)
C10 C9 C8 119.7(2)
C9 C10 C11 119.8(2)
N4 C11 C10 121.41(19)
N4 C11 C12 115.79(18)
C10 C11 C12 122.79(18)
N5 C12 C13 116.1(2)
N5 C12 C11 116.96(18)
C13 C12 C11 126.89(19)
C14 C13 C12 121.6(2)
C13 C14 C15 120.6(2)
N3 C15 C16 120.9(2)
N3 C15 C14 122.7(2)
C16 C15 C14 116.4(2)
N5 C16 C15 120.9(2)
O2 N1 O1 123.4(2)
O2 N1 C4 117.7(2)
O1 N1 C4 118.9(2)
C7 N4 C11 118.41(19)
C16 N5 C12 124.41(19)
O3 S1 O4 113.47(9)
O3 S1 O5 113.46(10)
O4 S1 O5 111.69(11)
O3 S1 C1 106.48(9)
O4 S1 C1 104.72(9)
O5 S1 C1 106.20(9)

loop_
_geom_bond_atom_site_label_1
_geom_bond_atom_site_label_2
_geom_bond_distance
C1 C2 1.381(3)
C1 C6 1.382(3)
C1 S1 1.777(2)
C2 C3 1.380(3)
C3 C4 1.374(3)
C4 C5 1.370(3)
C4 N1 1.467(3)
C5 C6 1.366(3)
C7 N4 1.332(3)
C7 C8 1.388(3)
C8 N2 1.368(3)
C8 C9 1.397(3)
C9 C10 1.366(3)
C10 C11 1.387(3)
C11 N4 1.343(3)
C11 C12 1.464(3)
C12 N5 1.342(3)
C12 C13 1.378(3)
C13 C14 1.369(3)
C14 C15 1.398(3)
C15 N3 1.348(3)
C15 C16 1.377(3)
C16 N5 1.336(3)
N1 O2 1.215(2)
N1 O1 1.218(3)
O3 S1 1.4383(15)
O4 S1 1.4457(16)
O5 S1 1.4488(16)

loop_
_geom_torsion_atom_site_label_1
_geom_torsion_atom_site_label_2
_geom_torsion_atom_site_label_3
_geom_torsion_atom_site_label_4
_geom_torsion
C6 C1 C2 C3 0.2(3)
S1 C1 C2 C3 -176.09(16)
C1 C2 C3 C4 -0.1(3)
C2 C3 C4 C5 0.7(3)
C2 C3 C4 N1 179.73(19)
C3 C4 C5 C6 -1.3(3)
N1 C4 C5 C6 179.63(19)
C4 C5 C6 C1 1.4(3)
C2 C1 C6 C5 -0.8(3)
S1 C1 C6 C5 175.45(17)
N4 C7 C8 N2 -179.0(2)
N4 C7 C8 C9 -1.0(3)
N2 C8 C9 C10 178.0(2)
C7 C8 C9 C10 0.0(3)
C8 C9 C10 C11 1.0(3)
C9 C10 C11 N4 -1.2(3)
C9 C10 C11 C12 179.21(19)
N4 C11 C12 N5 -2.0(3)
C10 C11 C12 N5 177.55(18)
N4 C11 C12 C13 177.03(19)
C10 C11 C12 C13 -3.4(3)
N5 C12 C13 C14 1.2(3)
C11 C12 C13 C14 -177.9(2)
C12 C13 C14 C15 0.4(3)
C13 C14 C15 N3 180.0(2)
C13 C14 C15 C16 -1.7(3)
N3 C15 C16 N5 179.90(19)
C14 C15 C16 N5 1.6(3)
C5 C4 N1 O2 6.0(3)
C3 C4 N1 O2 -173.1(2)
C5 C4 N1 O1 -174.5(2)
C3 C4 N1 O1 6.4(3)
C8 C7 N4 C11 0.8(3)
C10 C11 N4 C7 0.3(3)
C12 C11 N4 C7 179.90(18)
C15 C16 N5 C12 0.0(3)
C13 C12 N5 C16 -1.4(3)
C11 C12 N5 C16 177.80(18)
C2 C1 S1 O3 -34.94(19)
C6 C1 S1 O3 148.79(17)
C2 C1 S1 O4 85.53(18)
C6 C1 S1 O4 -90.74(18)
C2 C1 S1 O5 -156.16(17)
C6 C1 S1 O5 27.57(19)
